data_7037447
loop_
_publ_author_name
'Adam, Mohamed Shaker S.'
'Kindermann, Markus K.'
'Jones, Peter G.'
'Heinicke, Joachim W.'

_publ_section_title
;
 3H-1,3-Azaphospholo[4,5-b]pyridines - novel heterocyclic P,N-bridging or
 hybrid ligands: synthesis and first d(8)-transition metal complexes.
;
_journal_issue 5
_journal_name_full 'Dalton transactions (Cambridge, England : 2003)'
_journal_page_first 2261
_journal_page_last 2272
_journal_paper_doi 10.1039/c5dt04073f
_journal_volume 45
_journal_year 2016
_chemical_formula_sum 'C34 H42 Cl4 D12 N4 O2 P2 Pd2'
_chemical_formula_weight 979.43
_chemical_name_systematic
;
 ?
;
_space_group_IT_number 14
_symmetry_cell_setting monoclinic
_symmetry_space_group_name_Hall '-P 2ybc'
_symmetry_space_group_name_H-M 'P 1 21/c 1'
_atom_sites_solution_hydrogens geom
_atom_sites_solution_primary direct
_atom_sites_solution_secondary difmap
_audit_creation_method SHELXL-97
_audit_update_record
;
2015-09-08 deposited with the CCDC.
2015-11-24 downloaded from the CCDC.
;
_cell_angle_alpha 90.00
_cell_angle_beta 115.816(5)
_cell_angle_gamma 90.00
_cell_formula_units_Z 4
_cell_length_a 11.9584(4)
_cell_length_b 29.4872(8)
_cell_length_c 13.0738(4)
_cell_measurement_reflns_used 18418
_cell_measurement_temperature 100(2)
_cell_measurement_theta_max 30.6071
_cell_measurement_theta_min 2.6899
_cell_volume 4150.0(3)
_computing_cell_refinement
;
CrysAlis RED, Oxford Diffraction Ltd.,
Version 1.171.32.13 (release 29-11-2007 CrysAlis171 .NET)
(compiled Nov 29 2007,17:23:28)
;
_computing_data_collection
;
CrysAlis RED, Oxford Diffraction Ltd.,
Version 1.171.32.13 (release 29-11-2007 CrysAlis171 .NET)
(compiled Nov 29 2007,17:23:28)
;
_computing_data_reduction
;
CrysAlis RED, Oxford Diffraction Ltd.,
Version 1.171.32.13 (release 29-11-2007 CrysAlis171 .NET)
(compiled Nov 29 2007,17:23:28)
;
_computing_molecular_graphics 'Siemens XP'
_computing_publication_material SHELXL-97
_computing_structure_refinement 'SHELXL-97 (Sheldrick, 1997)'
_computing_structure_solution 'SHELXS-97 (Sheldrick, 1990)'
_diffrn_ambient_temperature 100(2)
_diffrn_detector_area_resol_mean 16.1057
_diffrn_measured_fraction_theta_full 0.998
_diffrn_measured_fraction_theta_max 0.998
_diffrn_measurement_device_type 'Oxford Diffraction Xcalibur S'
_diffrn_measurement_method \w-scan
_diffrn_radiation_monochromator graphite
_diffrn_radiation_source 'fine-focus sealed tube'
_diffrn_radiation_type MoK\a
_diffrn_radiation_wavelength 0.71073
_diffrn_reflns_av_R_equivalents 0.0800
_diffrn_reflns_av_sigmaI/netI 0.0888
_diffrn_reflns_limit_h_max 15
_diffrn_reflns_limit_h_min -15
_diffrn_reflns_limit_k_max 39
_diffrn_reflns_limit_k_min -39
_diffrn_reflns_limit_l_max 17
_diffrn_reflns_limit_l_min -17
_diffrn_reflns_number 76588
_diffrn_reflns_theta_full 28.28
_diffrn_reflns_theta_max 28.28
_diffrn_reflns_theta_min 2.70
_exptl_absorpt_coefficient_mu 1.236
_exptl_absorpt_correction_T_max 1.00000
_exptl_absorpt_correction_T_min 0.95193
_exptl_absorpt_correction_type multi-scan
_exptl_absorpt_process_details
;
CrysAlis RED, Oxford Diffraction Ltd.,
Version 1.171.32.13 (release 29-11-2007 CrysAlis171 .NET)
(compiled Nov 29 2007,17:23:28)
;
_exptl_crystal_colour yellow
_exptl_crystal_density_diffrn 1.567
_exptl_crystal_density_meas ?
_exptl_crystal_density_method 'not measured'
_exptl_crystal_description tablet
_exptl_crystal_F_000 1968
_exptl_crystal_size_max 0.14
_exptl_crystal_size_mid 0.11
_exptl_crystal_size_min 0.06
_refine_diff_density_max 0.760
_refine_diff_density_min -0.474
_refine_diff_density_rms 0.092
_refine_ls_extinction_method none
_refine_ls_goodness_of_fit_ref 0.824
_refine_ls_hydrogen_treatment constr
_refine_ls_matrix_type full
_refine_ls_number_parameters 445
_refine_ls_number_reflns 10287
_refine_ls_number_restraints 266
_refine_ls_restrained_S_all 0.814
_refine_ls_R_factor_all 0.0680
_refine_ls_R_factor_gt 0.0304
_refine_ls_shift/su_max 0.002
_refine_ls_shift/su_mean 0.000
_refine_ls_structure_factor_coef Fsqd
_refine_ls_weighting_details 'calc w=1/[\s^2^(Fo^2^)+(0.0199P)^2^] where P=(Fo^2^+2Fc^2^)/3'
_refine_ls_weighting_scheme calc
_refine_ls_wR_factor_gt 0.0481
_refine_ls_wR_factor_ref 0.0516
_reflns_number_gt 6543
_reflns_number_total 10287
_reflns_threshold_expression >2sigma(I)
_cod_data_source_file c5dt04073f3.cif
_cod_data_source_block shaker
_cod_depositor_comments
;
The following automatic conversions were performed:

'_exptl_crystal_density_meas' value 'not measured' was changed to '?'
- the value is perceived as not measured.

Automatic conversion script
Id: cif_fix_values 4268 2015-11-12 08:31:59Z antanas 

 Adding full bibliography for 7037445--7037448.cif.
;
_cod_original_cell_volume 4150.0(2)
_cod_original_sg_symbol_H-M 'P 21/c'
_cod_original_formula_sum 'C34 H42 D12 Cl4 N4 O2 P2 Pd2'
_cod_database_code 7037447

loop_
_symmetry_equiv_pos_as_xyz
'x, y, z'
'-x, y+1/2, -z+1/2'
'-x, -y, -z'
'x, -y-1/2, z-1/2'

loop_
_atom_site_label
_atom_site_type_symbol
_atom_site_fract_x
_atom_site_fract_y
_atom_site_fract_z
_atom_site_U_iso_or_equiv
_atom_site_adp_type
_atom_site_occupancy
_atom_site_symmetry_multiplicity
_atom_site_calc_flag
_atom_site_refinement_flags
Pd1 Pd 0.62989(2) 0.553425(6) 0.722982(17) 0.01308(5) Uani 1 1 d .
Pd2 Pd 0.72132(2) 0.684537(6) 0.783648(17) 0.01424(5) Uani 1 1 d .
Cl1 Cl 0.71747(7) 0.52005(2) 0.89757(6) 0.02232(16) Uani 1 1 d .
Cl2 Cl 0.43245(6) 0.52735(2) 0.68910(6) 0.01865(15) Uani 1 1 d .
Cl3 Cl 0.65007(7) 0.70402(2) 0.91329(6) 0.02451(17) Uani 1 1 d .
Cl4 Cl 0.91924(7) 0.71281(2) 0.89728(6) 0.02461(17) Uani 1 1 d .
N1 N 0.8879(2) 0.56146(7) 0.58516(18) 0.0154(5) Uani 1 1 d U
C2 C 0.8820(2) 0.54007(8) 0.6686(2) 0.0152(6) Uani 1 1 d U
P3 P 0.82034(7) 0.57551(2) 0.75036(6) 0.01394(15) Uani 1 1 d .
C3A C 0.8172(2) 0.62272(8) 0.6607(2) 0.0119(6) Uani 1 1 d U
N4 N 0.77961(19) 0.66557(7) 0.66453(17) 0.0130(5) Uani 1 1 d U
C5 C 0.7800(2) 0.69463(8) 0.5851(2) 0.0161(6) Uani 1 1 d U
H5 H 0.7563 0.7252 0.5873 0.019 Uiso 1 1 calc R
C6 C 0.8136(2) 0.68182(9) 0.5010(2) 0.0174(6) Uani 1 1 d U
H6 H 0.8119 0.7034 0.4464 0.021 Uiso 1 1 calc R
C7 C 0.8497(2) 0.63765(8) 0.4954(2) 0.0175(6) Uani 1 1 d U
H7 H 0.8719 0.6282 0.4372 0.021 Uiso 1 1 calc R
C7A C 0.8521(2) 0.60785(8) 0.5782(2) 0.0141(6) Uani 1 1 d U
C8 C 0.9126(3) 0.48990(8) 0.6882(2) 0.0167(6) Uani 1 1 d U
C9 C 0.9858(3) 0.48043(9) 0.8152(2) 0.0263(7) Uani 1 1 d U
H9A H 1.0613 0.4990 0.8460 0.039 Uiso 1 1 calc R
H9B H 1.0085 0.4483 0.8267 0.039 Uiso 1 1 calc R
H9C H 0.9345 0.4879 0.8543 0.039 Uiso 1 1 calc R
C10 C 0.7895(3) 0.46375(9) 0.6432(2) 0.0259(7) Uani 1 1 d U
H10A H 0.7414 0.4737 0.6835 0.039 Uiso 1 1 calc R
H10B H 0.8066 0.4312 0.6555 0.039 Uiso 1 1 calc R
H10C H 0.7420 0.4696 0.5617 0.039 Uiso 1 1 calc R
C11 C 0.9868(3) 0.47473(9) 0.6252(3) 0.0329(8) Uani 1 1 d U
H11A H 0.9384 0.4803 0.5436 0.049 Uiso 1 1 calc R
H11B H 1.0051 0.4423 0.6381 0.049 Uiso 1 1 calc R
H11C H 1.0648 0.4918 0.6530 0.049 Uiso 1 1 calc R
C12 C 0.9398(2) 0.58710(8) 0.8924(2) 0.0162(6) Uani 1 1 d U
H12A H 0.9092 0.6112 0.9265 0.019 Uiso 1 1 calc R
H12B H 0.9522 0.5594 0.9391 0.019 Uiso 1 1 calc R
C13 C 1.0644(3) 0.60166(10) 0.8998(2) 0.0254(7) Uani 1 1 d U
H13A H 1.0575 0.6329 0.8702 0.031 Uiso 1 1 calc R
H13B H 1.0870 0.5816 0.8511 0.031 Uiso 1 1 calc R
C14 C 1.1673(3) 0.60008(10) 1.0209(3) 0.0321(8) Uani 1 1 d U
H14A H 1.2466 0.6093 1.0204 0.039 Uiso 1 1 calc R
H14B H 1.1768 0.5685 1.0493 0.039 Uiso 1 1 calc R
C15 C 1.1408(3) 0.63139(11) 1.1027(3) 0.0405(9) Uani 1 1 d U
H15A H 1.1320 0.6627 1.0753 0.061 Uiso 1 1 calc R
H15B H 1.2098 0.6295 1.1788 0.061 Uiso 1 1 calc R
H15C H 1.0638 0.6218 1.1056 0.061 Uiso 1 1 calc R
N1' N 0.4368(2) 0.69644(6) 0.45577(17) 0.0152(5) Uani 1 1 d U
C2' C 0.4548(2) 0.70986(8) 0.5548(2) 0.0146(6) Uani 1 1 d U
P3' P 0.52584(7) 0.66545(2) 0.66683(6) 0.01368(15) Uani 1 1 d .
C3A' C 0.5161(2) 0.62732(8) 0.5558(2) 0.0124(6) Uani 1 1 d U
N4' N 0.55470(19) 0.58370(6) 0.56762(17) 0.0123(5) Uani 1 1 d U
C5' C 0.5446(2) 0.56195(8) 0.4730(2) 0.0152(6) Uani 1 1 d U
H5' H 0.5702 0.5312 0.4790 0.018 Uiso 1 1 calc R
C6' C 0.4987(2) 0.58274(8) 0.3681(2) 0.0178(6) Uani 1 1 d U
H6' H 0.4920 0.5661 0.3035 0.021 Uiso 1 1 calc R
C7' C 0.4622(3) 0.62800(9) 0.3567(2) 0.0189(6) Uani 1 1 d U
H7' H 0.4330 0.6431 0.2856 0.023 Uiso 1 1 calc R
C7A' C 0.4702(2) 0.65014(8) 0.4529(2) 0.0144(6) Uani 1 1 d U
C8' C 0.4311(3) 0.75827(8) 0.5798(2) 0.0174(6) Uani 1 1 d U
C9' C 0.3606(3) 0.75932(9) 0.6529(2) 0.0254(7) Uani 1 1 d U
H9'1 H 0.2838 0.7417 0.6158 0.038 Uiso 1 1 calc R
H9'2 H 0.3401 0.7908 0.6622 0.038 Uiso 1 1 calc R
H9'3 H 0.4124 0.7462 0.7276 0.038 Uiso 1 1 calc R
C10' C 0.5574(3) 0.78209(8) 0.6444(2) 0.0230(7) Uani 1 1 d U
H10D H 0.6074 0.7652 0.7140 0.034 Uiso 1 1 calc R
H10E H 0.5438 0.8130 0.6641 0.034 Uiso 1 1 calc R
H10F H 0.6012 0.7832 0.5962 0.034 Uiso 1 1 calc R
C11' C 0.3573(3) 0.78349(9) 0.4685(2) 0.0252(7) Uani 1 1 d U
H11D H 0.4036 0.7830 0.4224 0.038 Uiso 1 1 calc R
H11E H 0.3443 0.8150 0.4849 0.038 Uiso 1 1 calc R
H11F H 0.2767 0.7686 0.4268 0.038 Uiso 1 1 calc R
C12' C 0.4108(2) 0.64629(8) 0.7131(2) 0.0161(6) Uani 1 1 d U
H12C H 0.4433 0.6192 0.7621 0.019 Uiso 1 1 calc R
H12D H 0.3977 0.6704 0.7595 0.019 Uiso 1 1 calc R
C13' C 0.2855(2) 0.63437(9) 0.6139(2) 0.0183(6) Uani 1 1 d U
H13C H 0.2602 0.6593 0.5575 0.022 Uiso 1 1 calc R
H13D H 0.2952 0.6066 0.5760 0.022 Uiso 1 1 calc R
C14' C 0.1844(3) 0.62680(9) 0.6525(2) 0.0258(7) Uani 1 1 d U
H14C H 0.2162 0.6062 0.7190 0.031 Uiso 1 1 calc R
H14D H 0.1129 0.6117 0.5907 0.031 Uiso 1 1 calc R
C15' C 0.1403(3) 0.67046(9) 0.6843(2) 0.0272(7) Uani 1 1 d U
H15D H 0.2109 0.6859 0.7445 0.041 Uiso 1 1 calc R
H15E H 0.0777 0.6635 0.7115 0.041 Uiso 1 1 calc R
H15F H 0.1037 0.6902 0.6175 0.041 Uiso 1 1 calc R
O1 O 0.5013(3) 0.89124(8) 0.6371(2) 0.0565(8) Uani 1 1 d U
C94 C 0.4556(4) 0.93875(13) 0.4790(3) 0.0634(12) Uani 1 1 d U
H94A H 0.4229 0.9683 0.4870 0.095 Uiso 1 1 calc R
H94B H 0.3866 0.9177 0.4406 0.095 Uiso 1 1 calc R
H94C H 0.5027 0.9421 0.4341 0.095 Uiso 1 1 calc R
C95 C 0.5393(4) 0.92057(11) 0.5944(3) 0.0427(9) Uani 1 1 d U
C96 C 0.6654(3) 0.94134(11) 0.6568(3) 0.0511(10) Uani 1 1 d U
H96A H 0.7081 0.9272 0.7318 0.077 Uiso 1 1 calc R
H96B H 0.6568 0.9740 0.6658 0.077 Uiso 1 1 calc R
H96C H 0.7139 0.9364 0.6136 0.077 Uiso 1 1 calc R
O2 O 0.9513(3) 0.35508(8) 0.6500(2) 0.0632(8) Uani 1 1 d U
C97 C 0.9251(3) 0.28838(11) 0.7391(3) 0.0573(11) Uani 1 1 d U
H97A H 0.8362 0.2953 0.7002 0.086 Uiso 1 1 calc R
H97B H 0.9501 0.2853 0.8208 0.086 Uiso 1 1 calc R
H97C H 0.9416 0.2599 0.7094 0.086 Uiso 1 1 calc R
C98 C 0.9964(3) 0.32535(11) 0.7194(3) 0.0388(9) Uani 1 1 d U
C99 C 1.1324(3) 0.32294(12) 0.7878(3) 0.0507(10) Uani 1 1 d U
H99A H 1.1712 0.3498 0.7729 0.076 Uiso 1 1 calc R
H99B H 1.1645 0.2956 0.7673 0.076 Uiso 1 1 calc R
H99C H 1.1515 0.3218 0.8687 0.076 Uiso 1 1 calc R

loop_
_atom_site_aniso_label
_atom_site_aniso_U_11
_atom_site_aniso_U_22
_atom_site_aniso_U_33
_atom_site_aniso_U_23
_atom_site_aniso_U_13
_atom_site_aniso_U_12
Pd1 0.01834(12) 0.01038(10) 0.01307(10) 0.00111(8) 0.00921(9) 0.00032(9)
Pd2 0.01788(12) 0.01221(10) 0.01224(10) -0.00100(9) 0.00620(9) -0.00027(9)
Cl1 0.0257(4) 0.0237(4) 0.0204(4) 0.0106(3) 0.0127(3) 0.0048(3)
Cl2 0.0218(4) 0.0157(3) 0.0227(4) -0.0027(3) 0.0136(3) -0.0038(3)
Cl3 0.0280(4) 0.0300(4) 0.0168(4) -0.0079(3) 0.0110(3) -0.0019(3)
Cl4 0.0210(4) 0.0229(4) 0.0239(4) -0.0042(3) 0.0041(3) -0.0038(3)
N1 0.0153(13) 0.0151(12) 0.0170(12) 0.0010(9) 0.0082(10) 0.0014(9)
C2 0.0129(15) 0.0172(14) 0.0168(14) 0.0012(11) 0.0077(12) -0.0019(11)
P3 0.0191(4) 0.0122(3) 0.0125(4) 0.0019(3) 0.0087(3) 0.0014(3)
C3A 0.0101(14) 0.0114(13) 0.0133(14) 0.0016(10) 0.0044(12) -0.0012(10)
N4 0.0121(13) 0.0130(11) 0.0117(11) 0.0001(9) 0.0032(10) -0.0036(9)
C5 0.0158(16) 0.0128(14) 0.0175(14) 0.0028(11) 0.0051(12) 0.0002(11)
C6 0.0177(16) 0.0194(14) 0.0164(14) 0.0046(11) 0.0086(12) -0.0041(12)
C7 0.0165(16) 0.0217(15) 0.0149(14) 0.0003(11) 0.0076(13) 0.0004(12)
C7A 0.0124(15) 0.0151(14) 0.0160(14) -0.0011(11) 0.0073(12) -0.0007(11)
C8 0.0218(17) 0.0119(13) 0.0189(15) 0.0041(11) 0.0112(13) 0.0026(12)
C9 0.034(2) 0.0174(15) 0.0265(17) 0.0052(12) 0.0117(15) 0.0049(13)
C10 0.033(2) 0.0145(14) 0.0298(17) 0.0005(12) 0.0129(15) 0.0017(13)
C11 0.052(2) 0.0184(16) 0.045(2) 0.0080(14) 0.0362(19) 0.0128(15)
C12 0.0203(16) 0.0129(13) 0.0145(14) 0.0034(11) 0.0067(13) 0.0000(11)
C13 0.0222(18) 0.0267(16) 0.0280(17) 0.0040(13) 0.0114(15) -0.0031(13)
C14 0.0208(19) 0.0235(16) 0.042(2) 0.0059(14) 0.0038(16) 0.0001(13)
C15 0.032(2) 0.041(2) 0.0332(19) 0.0044(16) 0.0000(17) -0.0092(16)
N1' 0.0192(14) 0.0134(12) 0.0126(11) 0.0012(9) 0.0066(10) 0.0024(9)
C2' 0.0156(16) 0.0146(13) 0.0130(14) 0.0008(11) 0.0058(12) -0.0007(11)
P3' 0.0189(4) 0.0127(3) 0.0102(3) -0.0003(3) 0.0071(3) 0.0017(3)
C3A' 0.0092(15) 0.0137(13) 0.0142(14) -0.0026(11) 0.0052(12) -0.0032(11)
N4' 0.0136(13) 0.0101(11) 0.0129(11) -0.0002(9) 0.0056(10) -0.0017(9)
C5' 0.0187(16) 0.0116(14) 0.0182(14) -0.0030(11) 0.0106(13) -0.0020(11)
C6' 0.0255(18) 0.0157(14) 0.0189(15) -0.0034(11) 0.0160(13) -0.0026(12)
C7' 0.0244(17) 0.0190(14) 0.0137(14) 0.0031(11) 0.0088(13) -0.0010(12)
C7A' 0.0153(16) 0.0145(14) 0.0126(14) -0.0006(11) 0.0054(12) -0.0014(11)
C8' 0.0251(17) 0.0126(13) 0.0159(14) 0.0031(11) 0.0102(13) 0.0033(12)
C9' 0.035(2) 0.0172(15) 0.0312(17) -0.0005(12) 0.0213(16) 0.0063(13)
C10' 0.0335(19) 0.0151(14) 0.0217(16) -0.0001(12) 0.0134(14) -0.0007(13)
C11' 0.035(2) 0.0173(15) 0.0220(16) 0.0031(12) 0.0108(15) 0.0074(13)
C12' 0.0209(17) 0.0143(14) 0.0175(15) 0.0007(11) 0.0124(13) 0.0005(11)
C13' 0.0212(17) 0.0174(14) 0.0181(15) -0.0030(11) 0.0102(13) -0.0027(12)
C14' 0.0228(18) 0.0273(16) 0.0264(17) -0.0016(13) 0.0100(14) -0.0050(13)
C15' 0.0199(18) 0.0393(18) 0.0227(16) -0.0079(13) 0.0096(14) -0.0058(13)
O1 0.095(2) 0.0353(14) 0.0639(18) 0.0032(12) 0.0573(17) 0.0021(14)
C94 0.070(3) 0.083(3) 0.042(2) 0.009(2) 0.029(2) -0.013(2)
C95 0.066(3) 0.035(2) 0.041(2) -0.0031(17) 0.037(2) 0.0008(19)
C96 0.054(3) 0.052(2) 0.050(2) -0.0039(19) 0.025(2) 0.004(2)
O2 0.084(2) 0.0435(15) 0.0399(15) 0.0132(12) 0.0069(15) 0.0251(14)
C97 0.055(3) 0.040(2) 0.083(3) -0.016(2) 0.036(2) -0.0075(19)
C98 0.046(2) 0.0293(19) 0.0303(19) -0.0079(15) 0.0059(17) 0.0054(16)
C99 0.041(2) 0.057(2) 0.038(2) 0.0075(18) 0.0036(19) -0.0074(19)

loop_
_atom_type_symbol
_atom_type_description
_atom_type_scat_dispersion_real
_atom_type_scat_dispersion_imag
_atom_type_scat_source
C C 0.0033 0.0016 'International Tables Vol C Tables 4.2.6.8 and 6.1.1.4'
H H 0.0000 0.0000 'International Tables Vol C Tables 4.2.6.8 and 6.1.1.4'
N N 0.0061 0.0033 'International Tables Vol C Tables 4.2.6.8 and 6.1.1.4'
P P 0.1023 0.0942 'International Tables Vol C Tables 4.2.6.8 and 6.1.1.4'
Cl Cl 0.1484 0.1585 'International Tables Vol C Tables 4.2.6.8 and 6.1.1.4'
Pd Pd -0.9988 1.0072 'International Tables Vol C Tables 4.2.6.8 and 6.1.1.4'
O O 0.0106 0.0060 'International Tables Vol C Tables 4.2.6.8 and 6.1.1.4'

loop_
_geom_angle_atom_site_label_1
_geom_angle_atom_site_label_2
_geom_angle_atom_site_label_3
_geom_angle
N4' Pd1 P3 90.48(6)
N4' Pd1 Cl1 178.97(7)
P3 Pd1 Cl1 88.50(3)
N4' Pd1 Cl2 89.11(6)
P3 Pd1 Cl2 177.11(3)
Cl1 Pd1 Cl2 91.92(3)
N4 Pd2 P3' 90.73(6)
N4 Pd2 Cl3 177.89(6)
P3' Pd2 Cl3 87.32(3)
N4 Pd2 Cl4 89.71(6)
P3' Pd2 Cl4 173.46(3)
Cl3 Pd2 Cl4 92.32(3)
C2 N1 C7A 113.5(2)
N1 C2 C8 121.5(2)
N1 C2 P3 113.12(19)
C8 C2 P3 125.21(19)
C3A P3 C12 107.63(11)
C3A P3 C2 87.82(12)
C12 P3 C2 111.18(12)
C3A P3 Pd1 112.75(9)
C12 P3 Pd1 120.66(9)
C2 P3 Pd1 111.95(9)
N4 C3A C7A 122.8(2)
N4 C3A P3 127.6(2)
C7A C3A P3 109.41(18)
C5 N4 C3A 117.0(2)
C5 N4 Pd2 122.02(17)
C3A N4 Pd2 120.94(17)
N4 C5 C6 122.7(2)
C5 C6 C7 120.4(2)
C6 C7 C7A 117.2(2)
C7 C7A C3A 119.8(2)
C7 C7A N1 124.3(2)
C3A C7A N1 115.9(2)
C11 C8 C2 110.5(2)
C11 C8 C9 110.0(2)
C2 C8 C9 110.1(2)
C11 C8 C10 109.5(2)
C2 C8 C10 107.7(2)
C9 C8 C10 109.0(2)
C13 C12 P3 115.66(19)
C12 C13 C14 112.6(2)
C13 C14 C15 112.6(2)
C2' N1' C7A' 113.4(2)
N1' C2' C8' 123.0(2)
N1' C2' P3' 113.26(18)
C8' C2' P3' 123.57(18)
C3A' P3' C12' 106.36(12)
C3A' P3' C2' 87.59(11)
C12' P3' C2' 109.09(12)
C3A' P3' Pd2 112.93(9)
C12' P3' Pd2 124.62(9)
C2' P3' Pd2 109.99(9)
N4' C3A' C7A' 122.9(2)
N4' C3A' P3' 127.12(19)
C7A' C3A' P3' 109.81(18)
C5' N4' C3A' 117.2(2)
C5' N4' Pd1 122.00(17)
C3A' N4' Pd1 120.76(16)
N4' C5' C6' 122.5(2)
C5' C6' C7' 120.2(2)
C7A' C7' C6' 117.4(2)
C7' C7A' C3A' 119.7(2)
C7' C7A' N1' 124.5(2)
C3A' C7A' N1' 115.8(2)
C2' C8' C9' 111.1(2)
C2' C8' C11' 109.7(2)
C9' C8' C11' 109.8(2)
C2' C8' C10' 108.4(2)
C9' C8' C10' 108.9(2)
C11' C8' C10' 108.8(2)
C13' C12' P3' 113.02(18)
C14' C13' C12' 112.2(2)
C13' C14' C15' 112.9(2)
O1 C95 C96 121.9(3)
O1 C95 C94 119.7(4)
C96 C95 C94 118.3(3)
O2 C98 C97 124.5(4)
O2 C98 C99 120.2(3)
C97 C98 C99 115.3(3)

loop_
_geom_bond_atom_site_label_1
_geom_bond_atom_site_label_2
_geom_bond_distance
Pd1 N4' 2.035(2)
Pd1 P3 2.2427(8)
Pd1 Cl1 2.2789(7)
Pd1 Cl2 2.3347(7)
Pd2 N4 2.042(2)
Pd2 P3' 2.2370(8)
Pd2 Cl3 2.2774(7)
Pd2 Cl4 2.3327(7)
N1 C2 1.288(3)
N1 C7A 1.424(3)
C2 C8 1.519(3)
C2 P3 1.862(3)
P3 C3A 1.809(2)
P3 C12 1.816(3)
C3A N4 1.349(3)
C3A C7A 1.387(3)
N4 C5 1.348(3)
C5 C6 1.378(3)
C6 C7 1.384(3)
C7 C7A 1.384(3)
C8 C11 1.518(4)
C8 C9 1.528(3)
C8 C10 1.534(4)
C12 C13 1.513(4)
C13 C14 1.525(4)
C14 C15 1.546(4)
N1' C2' 1.279(3)
N1' C7A' 1.428(3)
C2' C8' 1.518(3)
C2' P3' 1.871(3)
P3' C3A' 1.799(3)
P3' C12' 1.817(3)
C3A' N4' 1.353(3)
C3A' C7A' 1.386(3)
N4' C5' 1.351(3)
C5' C6' 1.379(3)
C6' C7' 1.392(3)
C7' C7A' 1.383(3)
C8' C9' 1.525(4)
C8' C11' 1.527(3)
C8' C10' 1.541(4)
C12' C13' 1.536(3)
C13' C14' 1.516(4)
C14' C15' 1.517(4)
O1 C95 1.220(4)
C94 C95 1.500(5)
C95 C96 1.498(5)
O2 C98 1.207(3)
C97 C98 1.474(5)
C98 C99 1.477(5)
